data_7216124
loop_
_publ_author_name
'Khullar, Sadhika'
'Gupta, Vijay'
'Mandal, Sanjay K.'

_publ_section_title
;
 Tuning the formation of dicarboxylate linker-assisted supramolecular 1D
 chains and squares of Ni(ii) using coordination and hydrogen bonds
;
_journal_issue 25
_journal_name_full CrystEngComm
_journal_page_first 5705
_journal_paper_doi 10.1039/c4ce00434e
_journal_volume 16
_journal_year 2014
_chemical_formula_moiety 'C20 H29 N3 Ni O6, 3(H2 O)'
_chemical_formula_sum 'C20 H35 N3 Ni O9'
_chemical_formula_weight 520.22
_chemical_name_common '[Ni(bpta)(succinate)(H2O)2].3H2O'
_space_group_crystal_system orthorhombic
_space_group_IT_number 29
_space_group_name_Hall 'P 2c -2ac'
_space_group_name_H-M_alt 'P c a 21'
_symmetry_space_group_name_Hall 'P 2c -2ac'
_symmetry_space_group_name_H-M 'P c a 21'
_atom_sites_solution_hydrogens mixed
_atom_sites_solution_primary direct
_atom_sites_solution_secondary difmap
_cell_angle_alpha 90
_cell_angle_beta 90
_cell_angle_gamma 90
_cell_formula_units_Z 4
_cell_length_a 14.5930(13)
_cell_length_b 9.6778(7)
_cell_length_c 17.2357(15)
_cell_measurement_reflns_used 4067
_cell_measurement_temperature 150.(2)
_cell_measurement_theta_max 23.8232
_cell_measurement_theta_min 2.3633
_cell_volume 2434.2(4)
_computing_cell_refinement 'SAINT V7.68A (Bruker AXS, 2009)'
_computing_data_collection 'APEX2 (Bruker)'
_computing_data_reduction 'SAINT V7.68A (Bruker AXS, 2009)'
_computing_molecular_graphics 'SHELXTL (Bruker AXS)'
_computing_publication_material 'SHELXTL (Bruker AXS)'
_computing_structure_refinement 'SHELXL-97 (Sheldrick, 2008)'
_computing_structure_solution 'SHELXS-97 (Sheldrick, 2008)'
_diffrn_ambient_temperature 150.(2)
_diffrn_detector_area_resol_mean 8.3333
_diffrn_measured_fraction_theta_full 0.997
_diffrn_measured_fraction_theta_max 0.997
_diffrn_measurement_device_type 'Bruker Kappa Apex2'
_diffrn_measurement_method 'phi and omega scans'
_diffrn_radiation_monochromator graphite
_diffrn_radiation_type 'Mo Ka'
_diffrn_radiation_wavelength 0.71073
_diffrn_reflns_av_R_equivalents 0.0552
_diffrn_reflns_limit_h_max 17
_diffrn_reflns_limit_h_min -17
_diffrn_reflns_limit_k_max 10
_diffrn_reflns_limit_k_min -11
_diffrn_reflns_limit_l_max 20
_diffrn_reflns_limit_l_min -20
_diffrn_reflns_number 16582
_diffrn_reflns_theta_full 25.07
_diffrn_reflns_theta_max 25.07
_diffrn_reflns_theta_min 2.10
_diffrn_source_type 'sealed tube'
_exptl_absorpt_coefficient_mu 0.850
_exptl_absorpt_correction_T_max 0.75
_exptl_absorpt_correction_T_min 0.66
_exptl_absorpt_correction_type multi-scan
_exptl_absorpt_process_details 'SADABS V2012/1 (Bruker AXS Inc.)'
_exptl_crystal_colour blue
_exptl_crystal_density_diffrn 1.420
_exptl_crystal_density_method 'not measured'
_exptl_crystal_description rectangular
_exptl_crystal_F_000 1104
_exptl_crystal_size_max 0.300
_exptl_crystal_size_mid 0.250
_exptl_crystal_size_min 0.250
_refine_diff_density_max 0.187
_refine_diff_density_min -0.307
_refine_ls_abs_structure_details
;
Flack x determined using 1500 quotients [(I+)-(I-)]/[(I+)+(I-)]
(Parsons and Flack (2004), Acta Cryst. A60, s61).
;
_refine_ls_abs_structure_Flack 0.010(11)
_refine_ls_extinction_method none
_refine_ls_goodness_of_fit_ref 0.968
_refine_ls_hydrogen_treatment mixed
_refine_ls_matrix_type full
_refine_ls_number_parameters 314
_refine_ls_number_reflns 4267
_refine_ls_number_restraints 1
_refine_ls_restrained_S_all 0.968
_refine_ls_R_factor_all 0.0467
_refine_ls_R_factor_gt 0.0354
_refine_ls_shift/su_max 0.001
_refine_ls_shift/su_mean 0.000
_refine_ls_structure_factor_coef Fsqd
_refine_ls_weighting_details
;
w=1/[\s^2^(Fo^2^)+(0.0258P)^2^+0.5981P]
where P=(Fo^2^+2Fc^2^)/3
;
_refine_ls_weighting_scheme calc
_refine_ls_wR_factor_gt 0.0684
_refine_ls_wR_factor_ref 0.0734
_reflns_number_gt 3633
_reflns_number_total 4267
_reflns_threshold_expression 'I > 2\s(I)'
_cod_data_source_file c4ce00434e2.cif
_cod_data_source_block 2
_cod_depositor_comments 'Adding full bibliography for 7216121--7216124.cif.'
_cod_database_code 7216124

loop_
_space_group_symop_operation_xyz
'x, y, z'
'-x, -y, z+1/2'
'x+1/2, -y, z'
'-x+1/2, y, z+1/2'

loop_
_atom_site_type_symbol
_atom_site_label
_atom_site_fract_x
_atom_site_fract_y
_atom_site_fract_z
_atom_site_U_iso_or_equiv
_atom_site_adp_type
_atom_site_calc_flag
_atom_site_refinement_flags_adp
_atom_site_refinement_flags_posn
_atom_site_occupancy
Ni Ni1 0.72592(3) 0.95930(5) 0.74560(4) 0.02524(15) Uani d . . 1
O O1 0.6082(3) 1.0446(4) 0.7902(2) 0.0359(9) Uani d . . 1
H H1A 0.613(4) 1.123(7) 0.816(4) 0.07(2) Uiso d . . 1
H H1B 0.577(5) 0.989(7) 0.812(4) 0.06(2) Uiso d . . 1
O O2 0.7932(2) 0.9945(4) 0.8522(2) 0.0320(8) Uani d . . 1
H H2A 0.764(5) 1.067(8) 0.881(5) 0.10(3) Uiso d . . 1
H H2B 0.779(4) 0.910(8) 0.878(4) 0.07(2) Uiso d . . 1
O O3 0.6822(2) 0.7696(3) 0.78419(19) 0.0334(8) Uani d . . 1
O O4 0.7528(3) 0.7450(3) 0.8982(2) 0.0458(9) Uani d . . 1
O O5 0.6029(3) 0.2795(4) 0.8716(3) 0.0524(11) Uani d . . 1
O O6 0.7408(2) 0.2374(3) 0.9196(2) 0.0424(9) Uani d . . 1
O O7 0.43635(18) 0.4126(4) 0.88937(16) 0.0656(13) Uani d . G 1
H H7B 0.3955 0.3522 0.8985 0.098 Uiso d U G 1
H H7A 0.4887 0.3742 0.8879 0.098 Uiso d U G 1
O O8 0.98256(18) 0.0997(4) 0.8702(2) 0.0669(13) Uani d . G 1
H H8A 0.973 0.1688 0.8996 0.1 Uiso d U G 1
H H8B 0.9337 0.0525 0.8661 0.1 Uiso d U G 1
O O9 0.0826(2) 0.6744(4) 0.4508(2) 0.0563(10) Uani d . G 1
H H9B 0.0793 0.6169 0.4136 0.084 Uiso d U G 1
H H9A 0.1385 0.6877 0.4393 0.084 Uiso d U G 1
N N1 0.6750(3) 0.9546(4) 0.6236(2) 0.0277(9) Uani d . . 1
N N2 0.8346(3) 0.8589(4) 0.6929(2) 0.0283(9) Uani d . . 1
N N3 0.7606(3) 1.1561(4) 0.7085(2) 0.0288(9) Uani d . . 1
C C1 0.7019(3) 0.7026(5) 0.8448(3) 0.0286(11) Uani d . . 1
C C2 0.6611(4) 0.5601(5) 0.8493(3) 0.0441(13) Uani d . . 1
H H2D 0.5936 0.5698 0.8514 0.053 Uiso calc U R 1
H H2C 0.6761 0.511 0.8005 0.053 Uiso calc U R 1
C C3 0.6901(4) 0.4713(5) 0.9155(4) 0.0462(14) Uani d . . 1
H H3C 0.6547 0.4982 0.9621 0.055 Uiso calc U R 1
H H3D 0.7557 0.489 0.9265 0.055 Uiso calc U R 1
C C4 0.6772(4) 0.3183(5) 0.9016(3) 0.0346(12) Uani d . . 1
C C6 0.5981(3) 0.8543(5) 0.6003(3) 0.0323(11) Uani d . . 1
C C7 0.6378(4) 0.7064(5) 0.6003(3) 0.0425(13) Uani d . . 1
H H24 0.6646 0.6863 0.6511 0.064 Uiso calc U R 1
H H23 0.6852 0.699 0.5602 0.064 Uiso calc U R 1
H H22 0.5887 0.6401 0.5894 0.064 Uiso calc U R 1
C C8 0.5217(3) 0.8591(5) 0.6606(3) 0.0406(13) Uani d . . 1
H H20 0.5011 0.9547 0.6673 0.061 Uiso calc U R 1
H H19 0.5448 0.8238 0.7102 0.061 Uiso calc U R 1
H H21 0.4703 0.8019 0.6432 0.061 Uiso calc U R 1
C C9 0.5589(4) 0.8871(6) 0.5205(3) 0.0441(13) Uani d . . 1
H H26 0.5158 0.8143 0.5052 0.066 Uiso calc U R 1
H H11A 0.6088 0.892 0.4825 0.066 Uiso calc U R 1
H H25 0.5269 0.976 0.5222 0.066 Uiso calc U R 1
C C10 0.6448(4) 1.1000(5) 0.6133(3) 0.0363(12) Uani d . . 1
H H10B 0.5844 1.1126 0.6385 0.044 Uiso calc U R 1
H H18 0.6374 1.1193 0.5572 0.044 Uiso calc U R 1
C C11 0.7117(3) 1.2009(5) 0.6471(3) 0.0320(11) Uani d . . 1
C C12 0.7213(4) 1.3331(6) 0.6187(4) 0.0446(14) Uani d . . 1
H H11 0.6867 1.363 0.5752 0.053 Uiso calc U R 1
C C13 0.7823(4) 1.4215(6) 0.6548(4) 0.0491(15) Uani d . . 1
H H12 0.7898 1.5132 0.6362 0.059 Uiso calc U R 1
C C14 0.8319(4) 1.3765(5) 0.7172(3) 0.0444(14) Uani d . . 1
H H13 0.8737 1.4363 0.7429 0.053 Uiso calc U R 1
C C15 0.8198(3) 1.2423(4) 0.7419(4) 0.0360(10) Uani d . . 1
H H14 0.855 1.2099 0.7846 0.043 Uiso calc U R 1
C C16 0.7592(3) 0.9333(5) 0.5756(3) 0.0335(12) Uani d . . 1
H H16B 0.7418 0.8878 0.5263 0.04 Uiso calc U R 1
H H16A 0.786 1.0245 0.5628 0.04 Uiso calc U R 1
C C17 0.8299(3) 0.8474(5) 0.6157(3) 0.0306(11) Uani d . . 1
C C18 0.8904(3) 0.7649(5) 0.5746(3) 0.0374(12) Uani d . . 1
H H17 0.8869 0.7594 0.5197 0.045 Uiso calc U R 1
C C19 0.9560(3) 0.6906(5) 0.6148(4) 0.0446(14) Uani d . . 1
H H27 0.9971 0.6316 0.5877 0.054 Uiso calc U R 1
C C20 0.9617(4) 0.7026(5) 0.6940(4) 0.0435(14) Uani d . . 1
H H28 1.0069 0.6537 0.7226 0.052 Uiso calc U R 1
C C21 0.8998(3) 0.7876(5) 0.7309(3) 0.0353(13) Uani d . . 1
H H29 0.9033 0.7963 0.7857 0.042 Uiso calc U R 1

loop_
_atom_site_aniso_label
_atom_site_aniso_U_11
_atom_site_aniso_U_22
_atom_site_aniso_U_33
_atom_site_aniso_U_12
_atom_site_aniso_U_13
_atom_site_aniso_U_23
Ni1 0.0288(3) 0.0209(3) 0.0260(3) 0.0008(2) 0.0020(4) 0.0022(3)
O1 0.034(2) 0.028(2) 0.046(2) -0.0016(17) 0.0067(17) -0.004(2)
O2 0.0380(19) 0.0219(18) 0.036(2) -0.0013(15) -0.0010(16) 0.0036(16)
O3 0.0408(19) 0.0267(18) 0.0327(18) -0.0068(15) -0.0029(16) 0.0046(15)
O4 0.068(2) 0.0279(19) 0.041(2) -0.0105(18) -0.017(2) 0.0032(17)
O5 0.042(2) 0.028(2) 0.087(3) 0.0004(17) -0.005(2) -0.012(2)
O6 0.048(2) 0.0243(18) 0.055(2) 0.0056(17) -0.002(2) -0.0007(17)
O7 0.049(2) 0.043(2) 0.105(4) 0.0054(19) 0.005(2) -0.007(2)
O8 0.058(3) 0.057(3) 0.085(3) 0.012(2) 0.030(3) 0.004(2)
O9 0.053(2) 0.051(2) 0.064(3) 0.002(2) 0.003(2) -0.007(2)
N1 0.031(2) 0.024(2) 0.027(2) 0.0015(17) 0.0051(18) 0.0017(17)
N2 0.027(2) 0.027(2) 0.031(2) 0.0015(18) 0.0052(18) 0.0029(17)
N3 0.028(2) 0.028(2) 0.031(2) 0.0009(18) 0.0047(18) 0.0051(18)
C1 0.037(3) 0.022(2) 0.027(3) 0.002(2) 0.003(2) 0.001(2)
C2 0.061(3) 0.026(3) 0.046(3) -0.010(3) -0.005(3) 0.008(2)
C3 0.072(4) 0.018(3) 0.048(3) -0.004(2) -0.016(3) 0.004(2)
C4 0.045(3) 0.022(3) 0.037(3) -0.001(2) 0.007(3) 0.002(2)
C6 0.037(3) 0.030(3) 0.030(3) -0.004(2) -0.004(2) -0.001(2)
C7 0.048(3) 0.030(3) 0.050(3) -0.004(2) 0.000(3) -0.003(2)
C8 0.033(3) 0.045(3) 0.044(3) -0.007(2) 0.001(3) -0.003(3)
C9 0.046(3) 0.051(3) 0.035(3) 0.001(3) -0.005(3) 0.000(3)
C10 0.042(3) 0.028(3) 0.039(3) 0.008(2) -0.004(2) 0.002(2)
C11 0.035(3) 0.023(3) 0.038(3) 0.004(2) 0.005(2) 0.003(2)
C12 0.049(3) 0.035(3) 0.050(4) 0.003(3) 0.001(3) 0.016(3)
C13 0.053(4) 0.029(3) 0.065(4) -0.002(3) 0.005(3) 0.014(3)
C14 0.043(3) 0.030(3) 0.060(4) -0.007(2) 0.004(3) 0.000(2)
C15 0.034(2) 0.033(3) 0.041(3) -0.001(2) 0.004(3) 0.003(3)
C16 0.036(3) 0.035(3) 0.029(3) 0.001(2) 0.007(2) 0.004(2)
C17 0.029(3) 0.029(3) 0.035(3) -0.005(2) 0.006(2) 0.000(2)
C18 0.032(3) 0.040(3) 0.040(3) -0.002(2) 0.007(2) -0.009(2)
C19 0.030(3) 0.036(3) 0.068(4) 0.002(2) 0.010(3) -0.012(3)
C20 0.030(3) 0.032(3) 0.068(4) 0.005(2) 0.000(3) 0.006(3)
C21 0.035(3) 0.033(3) 0.038(4) 0.002(2) -0.001(2) 0.004(2)

loop_
_atom_type_symbol
_atom_type_description
_atom_type_scat_dispersion_real
_atom_type_scat_dispersion_imag
_atom_type_scat_source
C C 0.0033 0.0016 'International Tables Vol C Tables 4.2.6.8 and 6.1.1.4'
H H 0.0000 0.0000 'International Tables Vol C Tables 4.2.6.8 and 6.1.1.4'
N N 0.0061 0.0033 'International Tables Vol C Tables 4.2.6.8 and 6.1.1.4'
O O 0.0106 0.0060 'International Tables Vol C Tables 4.2.6.8 and 6.1.1.4'
Ni Ni 0.3393 1.1124 'International Tables Vol C Tables 4.2.6.8 and 6.1.1.4'

loop_
_geom_angle_atom_site_label_1
_geom_angle_atom_site_label_2
_geom_angle_atom_site_label_3
_geom_angle
O3 Ni1 O1 88.75(16)
O3 Ni1 N2 87.75(14)
O1 Ni1 N2 173.32(16)
O3 Ni1 N3 175.84(15)
O1 Ni1 N3 87.16(16)
N2 Ni1 N3 96.24(15)
O3 Ni1 O2 90.38(14)
O1 Ni1 O2 89.90(15)
N2 Ni1 O2 95.81(15)
N3 Ni1 O2 90.39(15)
O3 Ni1 N1 100.58(13)
O1 Ni1 N1 94.74(14)
N2 Ni1 N1 80.32(14)
N3 Ni1 N1 79.00(14)
O2 Ni1 N1 168.17(14)
Ni1 O1 H1A 118.(4)
Ni1 O1 H1B 113.(5)
H1A O1 H1B 112.(6)
Ni1 O2 H2A 111.(5)
Ni1 O2 H2B 100.(4)
H2A O2 H2B 107.(6)
C1 O3 Ni1 131.0(3)
H7B O7 H7A 109.5
H8A O8 H8B 109.5
H9B O9 H9A 88.7
C10 N1 C16 107.9(4)
C10 N1 C6 110.5(4)
C16 N1 C6 111.6(4)
C10 N1 Ni1 101.1(3)
C16 N1 Ni1 104.5(3)
C6 N1 Ni1 120.1(3)
C17 N2 C21 118.6(4)
C17 N2 Ni1 115.9(3)
C21 N2 Ni1 124.6(3)
C15 N3 C11 118.8(4)
C15 N3 Ni1 126.9(3)
C11 N3 Ni1 114.1(3)
O4 C1 O3 125.0(4)
O4 C1 C2 119.9(4)
O3 C1 C2 115.0(4)
C3 C2 C1 117.1(5)
C3 C2 H2D 108.0
C1 C2 H2D 108.0
C3 C2 H2C 108.0
C1 C2 H2C 108.0
H2D C2 H2C 107.3
C2 C3 C4 114.0(5)
C2 C3 H3C 108.7
C4 C3 H3C 108.7
C2 C3 H3D 108.7
C4 C3 H3D 108.7
H3C C3 H3D 107.6
O6 C4 O5 123.6(5)
O6 C4 C3 118.7(5)
O5 C4 C3 117.7(5)
C9 C6 C8 109.6(4)
C9 C6 N1 112.2(4)
C8 C6 N1 109.7(4)
C9 C6 C7 109.4(4)
C8 C6 C7 107.6(4)
N1 C6 C7 108.2(4)
C6 C7 H24 109.5
C6 C7 H23 109.5
H24 C7 H23 109.5
C6 C7 H22 109.5
H24 C7 H22 109.5
H23 C7 H22 109.5
C6 C8 H20 109.5
C6 C8 H19 109.5
H20 C8 H19 109.5
C6 C8 H21 109.5
H20 C8 H21 109.5
H19 C8 H21 109.5
C6 C9 H26 109.5
C6 C9 H11A 109.5
H26 C9 H11A 109.5
C6 C9 H25 109.5
H26 C9 H25 109.5
H11A C9 H25 109.5
N1 C10 C11 112.2(4)
N1 C10 H10B 109.2
C11 C10 H10B 109.2
N1 C10 H18 109.2
C11 C10 H18 109.2
H10B C10 H18 107.9
N3 C11 C12 121.6(5)
N3 C11 C10 116.2(4)
C12 C11 C10 122.2(5)
C11 C12 C13 118.7(5)
C11 C12 H11 120.6
C13 C12 H11 120.6
C14 C13 C12 119.9(5)
C14 C13 H12 120.1
C12 C13 H12 120.1
C13 C14 C15 118.3(5)
C13 C14 H13 120.8
C15 C14 H13 120.8
N3 C15 C14 122.7(5)
N3 C15 H14 118.7
C14 C15 H14 118.7
C17 C16 N1 112.8(4)
C17 C16 H16B 109.0
N1 C16 H16B 109.0
C17 C16 H16A 109.0
N1 C16 H16A 109.0
H16B C16 H16A 107.8
N2 C17 C18 121.6(5)
N2 C17 C16 116.7(4)
C18 C17 C16 121.6(5)
C19 C18 C17 119.0(5)
C19 C18 H17 120.5
C17 C18 H17 120.5
C20 C19 C18 119.7(5)
C20 C19 H27 120.2
C18 C19 H27 120.2
C19 C20 C21 118.1(5)
C19 C20 H28 121.0
C21 C20 H28 121.0
N2 C21 C20 123.0(5)
N2 C21 H29 118.5
C20 C21 H29 118.5

loop_
_geom_bond_atom_site_label_1
_geom_bond_atom_site_label_2
_geom_bond_distance
Ni1 O3 2.054(3)
Ni1 O1 2.055(4)
Ni1 N2 2.070(4)
Ni1 N3 2.072(4)
Ni1 O2 2.112(3)
Ni1 N1 2.230(4)
O1 H1A 0.88(7)
O1 H1B 0.80(7)
O2 H2A 0.95(8)
O2 H2B 0.95(7)
O3 C1 1.263(6)
O4 C1 1.251(6)
O5 C4 1.259(6)
O6 C4 1.253(6)
O7 H7B 0.8501
O7 H7A 0.8499
O8 H8A 0.8503
O8 H8B 0.8499
O9 H9B 0.85
O9 H9A 0.85
N1 C10 1.485(6)
N1 C16 1.495(6)
N1 C6 1.537(6)
N2 C17 1.336(6)
N2 C21 1.346(6)
N3 C15 1.332(6)
N3 C11 1.348(6)
C1 C2 1.504(7)
C2 C3 1.491(7)
C2 H2D 0.99
C2 H2C 0.99
C3 C4 1.512(7)
C3 H3C 0.99
C3 H3D 0.99
C6 C9 1.524(7)
C6 C8 1.525(7)
C6 C7 1.544(7)
C7 H24 0.98
C7 H23 0.98
C7 H22 0.98
C8 H20 0.98
C8 H19 0.98
C8 H21 0.98
C9 H26 0.98
C9 H11A 0.98
C9 H25 0.98
C10 C11 1.498(7)
C10 H10B 0.99
C10 H18 0.99
C11 C12 1.378(7)
C12 C13 1.382(8)
C12 H11 0.95
C13 C14 1.368(8)
C13 H12 0.95
C14 C15 1.379(7)
C14 H13 0.95
C15 H14 0.95
C16 C17 1.495(7)
C16 H16B 0.99
C16 H16A 0.99
C17 C18 1.385(7)
C18 C19 1.383(7)
C18 H17 0.95
C19 C20 1.373(8)
C19 H27 0.95
C20 C21 1.376(7)
C20 H28 0.95
C21 H29 0.95
